data_7245802
loop_
_publ_author_name
'Umar, Q.'
'Huang, Y.'
'Nazeer, A.'
'Yin, H.'
'Zhang, J. C.'
'Luo, M.'
'Meng, X. G.'

_publ_section_title
;
 Synthesis, characterization and anticancer activities of Zn2+, Cu2+, Co2+
 and Ni2+ complexes involving chiral amino alcohols
;
_journal_issue 49
_journal_name_full 'RSC Advances'
_journal_page_first 32119
_journal_page_last 32128
_journal_paper_doi 10.1039/D2RA05576G
_journal_volume 12
_journal_year 2022
_chemical_absolute_configuration ad
_chemical_formula_moiety 'C32 H43 Cl Cu2 N4 O9, Cl O4'
_chemical_formula_sum 'C32 H41 Cl2 Cu2 N4 O13'
_chemical_formula_weight 887.67
_space_group_crystal_system orthorhombic
_space_group_IT_number 19
_space_group_name_Hall 'P 2ac 2ab'
_space_group_name_H-M_alt 'P 21 21 21'
_atom_sites_solution_hydrogens mixed
_atom_sites_solution_primary dual
_audit_creation_date 2021-03-17
_audit_creation_method
;
Olex2 1.3
(compiled 2020.11.12 svn.r5f609507 for OlexSys, GUI svn.r6272)
;
_audit_update_record
;
2022-03-12 deposited with the CCDC.	2022-10-27 downloaded from the CCDC.
;
_cell_angle_alpha 90
_cell_angle_beta 90
_cell_angle_gamma 90
_cell_formula_units_Z 4
_cell_length_a 9.1340(8)
_cell_length_b 15.3961(13)
_cell_length_c 28.660(3)
_cell_measurement_reflns_used 9726
_cell_measurement_temperature 100.0
_cell_measurement_theta_max 48.07
_cell_measurement_theta_min 3.67
_cell_volume 4030.4(6)
_computing_cell_refinement 'SAINT V8.40B (?, 2016)'
_computing_data_reduction 'SAINT V8.40B (?, 2016)'
_computing_molecular_graphics 'Olex2 1.3 (Dolomanov et al., 2009)'
_computing_publication_material 'Olex2 1.3 (Dolomanov et al., 2009)'
_computing_structure_refinement 'XL  (Sheldrick, 2008)'
_computing_structure_solution 'XM  (Sheldrick, 2008)'
_diffrn_ambient_temperature 100.0
_diffrn_measured_fraction_theta_full 0.994
_diffrn_measured_fraction_theta_max 0.994
_diffrn_measurement_device_type 'Bruker APEX-II CCD'
_diffrn_measurement_method '\f and \w scans'
_diffrn_radiation_type GaK\a
_diffrn_radiation_wavelength 1.34138
_diffrn_reflns_av_R_equivalents 0.1383
_diffrn_reflns_av_unetI/netI 0.0570
_diffrn_reflns_Laue_measured_fraction_full 0.994
_diffrn_reflns_Laue_measured_fraction_max 0.994
_diffrn_reflns_limit_h_max 10
_diffrn_reflns_limit_h_min -10
_diffrn_reflns_limit_k_max 17
_diffrn_reflns_limit_k_min -17
_diffrn_reflns_limit_l_max 32
_diffrn_reflns_limit_l_min -32
_diffrn_reflns_number 115086
_diffrn_reflns_point_group_measured_fraction_full 0.991
_diffrn_reflns_point_group_measured_fraction_max 0.991
_diffrn_reflns_theta_full 48.804
_diffrn_reflns_theta_max 48.804
_diffrn_reflns_theta_min 2.834
_diffrn_source_current 3.57
_diffrn_source_power 0.2497215
_diffrn_source_voltage 69.95
_diffrn_standards_number 0
_exptl_absorpt_coefficient_mu 6.872
_exptl_absorpt_correction_T_max 0.7495
_exptl_absorpt_correction_T_min 0.3590
_exptl_absorpt_correction_type multi-scan
_exptl_absorpt_process_details 'SADABS-2016/2 (Bruker,2016/2)'
_exptl_crystal_colour blue
_exptl_crystal_colour_primary blue
_exptl_crystal_density_diffrn 1.463
_exptl_crystal_description block
_exptl_crystal_F_000 1828
_exptl_crystal_size_max 0.12
_exptl_crystal_size_mid 0.1
_exptl_crystal_size_min 0.08
_refine_diff_density_max 0.957
_refine_diff_density_min -0.497
_refine_diff_density_rms 0.118
_refine_ls_abs_structure_details
;
 Flack x determined using 1612 quotients [(I+)-(I-)]/[(I+)+(I-)]
 (Parsons, Flack and Wagner, Acta Cryst. B69 (2013) 249-259).
;
_refine_ls_abs_structure_Flack -0.019(7)
_refine_ls_extinction_method none
_refine_ls_goodness_of_fit_ref 1.029
_refine_ls_hydrogen_treatment mixed
_refine_ls_matrix_type full
_refine_ls_number_parameters 458
_refine_ls_number_reflns 5905
_refine_ls_number_restraints 69
_refine_ls_restrained_S_all 1.057
_refine_ls_R_factor_all 0.1088
_refine_ls_R_factor_gt 0.0909
_refine_ls_shift/su_max 0.000
_refine_ls_shift/su_mean 0.000
_refine_ls_structure_factor_coef Fsqd
_refine_ls_weighting_details 'w=1/[\s^2^(Fo^2^)+(0.1878P)^2^+5.3333P] where P=(Fo^2^+2Fc^2^)/3'
_refine_ls_weighting_scheme calc
_refine_ls_wR_factor_gt 0.2565
_refine_ls_wR_factor_ref 0.2746
_reflns_Friedel_coverage 0.756
_reflns_Friedel_fraction_full 0.988
_reflns_Friedel_fraction_max 0.988
_reflns_number_gt 4638
_reflns_number_total 5905
_reflns_threshold_expression 'I > 2\s(I)'
_cod_data_source_file d2ra05576g2.cif
_cod_data_source_block 210316b_0m_a
_cod_database_code 7245802
_shelx_shelxl_version_number 2018/3
_shelx_space_group_comment
;
The symmetry employed for this shelxl refinement is uniquely defined
by the following loop, which should always be used as a source of
symmetry information in preference to the above space-group names.
They are only intended as comments.
;
_shelx_estimated_absorpt_t_max 0.609
_shelx_estimated_absorpt_t_min 0.493
_olex2_refinement_description
;
1. Fixed Uiso
 At 1.2 times of:
  All C(H) groups, All C(H,H) groups, All N(H,H) groups
 At 1.5 times of:
  All O(H) groups, All O(H,H) groups
2. Restrained distances
 O2A-H2AD
 0.87 with sigma of 0.01
 Cu2-H2AD
 2.71499 with sigma of 0.02
 C16A-H2AD
 1.932787 with sigma of 0.02
 O5S-O6S \\sim O5S-O8S \\sim O5S-O7S \\sim O6S-O8S \\sim O6S-O7S \\sim O8S-O7S
 with sigma of 0.04
 O1S-O3S \\sim O1S-O4S \\sim O1S-O2S \\sim O3S-O4S \\sim O3S-O2S \\sim O4S-O2S
 with sigma of 0.04
 Cl1-O1S \\sim Cl1-O3S \\sim Cl1-O4S \\sim Cl1-O2S
 with sigma of 0.02
 Cl2-O5S \\sim Cl2-O6S \\sim Cl2-O8S \\sim Cl2-O7S
 with sigma of 0.02
3. Uiso/Uaniso restraints and constraints
Uanis(O6S) \\sim Ueq, Uanis(O7S) \\sim Ueq, Uanis(O8S) \\sim Ueq, Uanis(O5S)
\\sim Ueq: with sigma of 0.01 and sigma for terminal atoms of 0.02
4.a Riding coordinates:
 O9S(H9SA,H9SB)
4.b Ternary CH refined with riding coordinates:
 C7(H7), C15(H15), C7A(H7A), C15A(H15A)
4.c Secondary CH2 refined with riding coordinates:
 C8(H8A,H8B), C16(H16A,H16B), N1(H1A,H1B), N2(H2A,H2B), C16A(H16C,H16D),
 N1A(H1AA,H1AB), N2A(H2AB,H2AC)
4.d Aromatic/amide H refined with riding coordinates:
 C2(H2), C3(H3), C4(H4), C5(H5), C6(H6), C10(H10), C11(H11), C12(H12),
 C13(H13), C14(H14), C2A(H2AA), C3A(H3A), C4A(H4A), C5A(H5A), C6A(H6A),
 C8A(H8AA), C10A(H10A), C11A(H11A), C12A(H12A), C13A(H13A), C14A(H14A)
4.e Fitted hexagon refined as free rotating group:
 C1(C2,C3,C4,C5,C6), C1A(C2A,C3A,C4A,C5A,C6A)
4.f Idealised tetrahedral OH refined as rotating group:
 O1(H1)
;
_smtbx_masks_void_probe_radius 1.2
_smtbx_masks_void_truncation_radius 1.2
_olex2_submission_special_instructions 'No special instructions were received'

loop_
_space_group_symop_operation_xyz
'x, y, z'
'-x+1/2, -y, z+1/2'
'-x, y+1/2, -z+1/2'
'x+1/2, -y+1/2, -z'

loop_
_atom_site_label
_atom_site_type_symbol
_atom_site_fract_x
_atom_site_fract_y
_atom_site_fract_z
_atom_site_U_iso_or_equiv
_atom_site_adp_type
_atom_site_occupancy
_atom_site_site_symmetry_order
_atom_site_calc_flag
_atom_site_refinement_flags_posn
_atom_site_refinement_flags_adp
_atom_site_refinement_flags_occupancy
_atom_site_disorder_assembly
_atom_site_disorder_group
C1 C 0.4185(11) 0.9607(5) 0.5916(4) 0.083(4) Uani 1 1 d G . . . .
C2 C 0.4680(12) 1.0349(7) 0.5689(4) 0.093(4) Uani 1 1 d G . . . .
H2 H 0.535672 1.030049 0.543872 0.112 Uiso 1 1 calc R U . . .
C3 C 0.4185(17) 1.1162(5) 0.5829(5) 0.127(8) Uani 1 1 d G . . . .
H3 H 0.452299 1.166924 0.567401 0.152 Uiso 1 1 calc R U . . .
C4 C 0.3194(16) 1.1233(7) 0.6195(5) 0.140(10) Uani 1 1 d G . . . .
H4 H 0.285592 1.178836 0.629064 0.168 Uiso 1 1 calc R U . . .
C5 C 0.2699(12) 1.0490(10) 0.6422(4) 0.132(9) Uani 1 1 d G . . . .
H5 H 0.202258 1.053873 0.667199 0.159 Uiso 1 1 calc R U . . .
C6 C 0.3195(12) 0.9677(8) 0.6282(4) 0.098(5) Uani 1 1 d G . . . .
H6 H 0.285629 0.916996 0.643672 0.118 Uiso 1 1 calc R U . . .
C7 C 0.4633(16) 0.8717(9) 0.5759(6) 0.081(4) Uani 1 1 d . . . . .
H7 H 0.402183 0.828092 0.592914 0.097 Uiso 1 1 calc R U . . .
C8 C 0.6203(14) 0.8512(8) 0.5845(5) 0.071(3) Uani 1 1 d . . . . .
H8A H 0.682811 0.894389 0.568433 0.085 Uiso 1 1 calc R U . . .
H8B H 0.640986 0.854657 0.618392 0.085 Uiso 1 1 calc R U . . .
C9 C 0.4737(14) 0.6334(10) 0.3787(5) 0.075(4) Uani 1 1 d . . . . .
C10 C 0.447(2) 0.6918(12) 0.3418(6) 0.099(5) Uani 1 1 d . . . . .
H10 H 0.484161 0.749280 0.344330 0.119 Uiso 1 1 calc R U . . .
C11 C 0.372(3) 0.6698(16) 0.3029(6) 0.125(7) Uani 1 1 d . . . . .
H11 H 0.345747 0.712742 0.280665 0.150 Uiso 1 1 calc R U . . .
C12 C 0.333(2) 0.5796(17) 0.2959(7) 0.119(7) Uani 1 1 d . . . . .
H12 H 0.296516 0.559976 0.266637 0.142 Uiso 1 1 calc R U . . .
C13 C 0.348(2) 0.5260(14) 0.3311(8) 0.112(6) Uani 1 1 d . . . . .
H13 H 0.307549 0.469331 0.328236 0.134 Uiso 1 1 calc R U . . .
C14 C 0.4197(18) 0.5470(11) 0.3726(5) 0.088(4) Uani 1 1 d . . . . .
H14 H 0.432498 0.504582 0.396328 0.106 Uiso 1 1 calc R U . . .
C15 C 0.5478(16) 0.6621(8) 0.4220(5) 0.072(3) Uani 1 1 d . . . . .
H15 H 0.647900 0.681948 0.412739 0.087 Uiso 1 1 calc R U . . .
C16 C 0.5688(14) 0.5943(9) 0.4596(5) 0.069(3) Uani 1 1 d . . . . .
H16A H 0.473010 0.570416 0.469413 0.083 Uiso 1 1 calc R U . . .
H16B H 0.630187 0.546087 0.447845 0.083 Uiso 1 1 calc R U . . .
Cu1 Cu 0.55028(19) 0.74812(12) 0.50878(7) 0.0682(6) Uani 1 1 d . . . . .
N1 N 0.4452(12) 0.8569(7) 0.5252(4) 0.069(3) Uani 1 1 d . . . . .
H1A H 0.482924 0.902363 0.508852 0.083 Uiso 1 1 calc R U . . .
H1B H 0.348501 0.851877 0.517975 0.083 Uiso 1 1 calc R U . . .
N2 N 0.4729(11) 0.7389(7) 0.4434(4) 0.068(2) Uani 1 1 d . . . . .
H2A H 0.374180 0.730997 0.443707 0.081 Uiso 1 1 calc R U . . .
H2B H 0.493489 0.788033 0.427041 0.081 Uiso 1 1 calc R U . . .
O1 O 0.6546(9) 0.7649(6) 0.5676(3) 0.071(2) Uani 1 1 d . . . . .
H1 H 0.608668 0.727883 0.583444 0.106 Uiso 1 1 calc R U . . .
O2 O 0.6384(10) 0.6358(5) 0.4977(3) 0.071(2) Uani 1 1 d . . . . .
C1A C 0.3960(11) 0.6426(8) 0.7351(3) 0.095(5) Uani 1 1 d G . . . .
C2A C 0.2496(13) 0.6467(8) 0.7220(3) 0.118(7) Uani 1 1 d G . . . .
H2AA H 0.221312 0.630294 0.691367 0.141 Uiso 1 1 calc R U . . .
C3A C 0.1447(11) 0.6748(9) 0.7538(5) 0.152(11) Uani 1 1 d G . . . .
H3A H 0.044723 0.677549 0.744793 0.183 Uiso 1 1 calc R U . . .
C4A C 0.1862(16) 0.6988(8) 0.7986(4) 0.115(6) Uani 1 1 d G . . . .
H4A H 0.114504 0.717939 0.820296 0.138 Uiso 1 1 calc R U . . .
C5A C 0.3325(18) 0.6947(8) 0.8117(3) 0.117(6) Uani 1 1 d G . . . .
H5A H 0.360873 0.711075 0.842374 0.140 Uiso 1 1 calc R U . . .
C6A C 0.4374(13) 0.6666(9) 0.7800(4) 0.106(5) Uani 1 1 d G . . . .
H6A H 0.537464 0.663821 0.788948 0.128 Uiso 1 1 calc R U . . .
C7A C 0.513(2) 0.6187(11) 0.7008(6) 0.102(5) Uani 1 1 d . . . . .
H7A H 0.606132 0.609456 0.718565 0.122 Uiso 1 1 calc R U . . .
C8A C 0.541(2) 0.6917(10) 0.6642(6) 0.098(5) Uani 1 1 d . . . . .
H8AA H 0.498500 0.748062 0.664698 0.118 Uiso 1 1 calc R U . . .
C9A C 0.717(2) 0.3044(10) 0.5472(5) 0.088(5) Uani 1 1 d . . . . .
C10A C 0.670(2) 0.2598(13) 0.5089(7) 0.106(5) Uani 1 1 d . . . . .
H10A H 0.597214 0.284639 0.489209 0.127 Uiso 1 1 calc R U . . .
C11A C 0.7244(19) 0.1814(12) 0.4987(8) 0.107(6) Uani 1 1 d . . . . .
H11A H 0.699241 0.154770 0.469846 0.128 Uiso 1 1 calc R U . . .
C12A C 0.819(2) 0.1374(11) 0.5297(7) 0.098(5) Uani 1 1 d . . . . .
H12A H 0.845848 0.078614 0.524442 0.118 Uiso 1 1 calc R U . . .
C13A C 0.868(2) 0.1804(13) 0.5664(7) 0.103(6) Uani 1 1 d . . . . .
H13A H 0.935609 0.153025 0.586779 0.123 Uiso 1 1 calc R U . . .
C14A C 0.8213(18) 0.2679(10) 0.5761(6) 0.093(4) Uani 1 1 d . . . . .
H14A H 0.860941 0.299586 0.601619 0.111 Uiso 1 1 calc R U . . .
C15A C 0.6660(18) 0.3965(10) 0.5585(6) 0.086(4) Uani 1 1 d . . . . .
H15A H 0.582101 0.410108 0.537328 0.104 Uiso 1 1 calc R U . . .
C16A C 0.7924(16) 0.4644(8) 0.5475(5) 0.077(4) Uani 1 1 d D . . . .
H16C H 0.882298 0.449655 0.565122 0.093 Uiso 1 1 calc R U . . .
H16D H 0.815645 0.464493 0.513771 0.093 Uiso 1 1 calc R U . . .
Cu2 Cu 0.6180(3) 0.53950(15) 0.61912(9) 0.0968(9) Uani 1 1 d D . . . .
N1A N 0.4844(17) 0.5400(8) 0.6734(4) 0.095(4) Uani 1 1 d . . . . .
H1AA H 0.389695 0.539504 0.663516 0.114 Uiso 1 1 calc R U . . .
H1AB H 0.499880 0.491909 0.691186 0.114 Uiso 1 1 calc R U . . .
N2A N 0.617(2) 0.4127(9) 0.6064(5) 0.107(5) Uani 1 1 d . . . . .
H2AB H 0.677380 0.385089 0.626853 0.128 Uiso 1 1 calc R U . . .
H2AC H 0.524834 0.391261 0.610366 0.128 Uiso 1 1 calc R U . . .
O1A O 0.6370(13) 0.6610(7) 0.6312(4) 0.093(3) Uani 1 1 d . . . . .
O2A O 0.7362(11) 0.5490(6) 0.5620(4) 0.082(3) Uani 1 1 d D . . . .
H2AD H 0.784(14) 0.5887(18) 0.546(4) 0.123 Uiso 1 1 d D U . . .
Cl1 Cl 0.2577(3) 0.59615(19) 0.55895(12) 0.0716(8) Uani 1 1 d D . . . .
O1S O 0.2847(11) 0.6688(5) 0.5279(3) 0.081(3) Uani 1 1 d D . . . .
O2S O 0.2114(17) 0.6305(8) 0.6029(4) 0.117(4) Uani 1 1 d D . . . .
O3S O 0.3895(11) 0.5457(7) 0.5653(4) 0.095(3) Uani 1 1 d D . . . .
O4S O 0.1458(13) 0.5434(7) 0.5389(5) 0.107(4) Uani 1 1 d D . . . .
Cl2 Cl 0.2132(8) 0.3585(3) 0.6570(2) 0.1261(18) Uani 1 1 d D . . . .
O5S O 0.291(3) 0.3473(12) 0.6187(6) 0.177(7) Uani 1 1 d D U . . .
O6S O 0.197(2) 0.4429(9) 0.6688(8) 0.177(7) Uani 1 1 d D U . . .
O7S O 0.317(3) 0.3342(19) 0.6896(9) 0.270(14) Uani 1 1 d D U . . .
O8S O 0.110(3) 0.3052(14) 0.6670(10) 0.224(10) Uani 1 1 d D U . . .
O9S O 0.866(3) 0.500(3) 0.6668(9) 0.34(3) Uani 1 1 d . . . . .
H9SA H 0.877675 0.498136 0.696909 0.514 Uiso 1 1 d R U . . .
H9SB H 0.951155 0.486766 0.655449 0.514 Uiso 1 1 d R U . . .

loop_
_atom_site_aniso_label
_atom_site_aniso_U_11
_atom_site_aniso_U_22
_atom_site_aniso_U_33
_atom_site_aniso_U_23
_atom_site_aniso_U_13
_atom_site_aniso_U_12
C1 0.062(8) 0.097(11) 0.091(10) -0.026(8) -0.013(7) 0.010(8)
C2 0.083(10) 0.065(9) 0.131(13) -0.011(9) -0.007(9) -0.003(8)
C3 0.17(2) 0.077(11) 0.136(16) -0.037(11) -0.044(15) 0.015(13)
C4 0.111(15) 0.088(13) 0.22(3) -0.062(16) -0.041(17) 0.038(12)
C5 0.061(9) 0.154(19) 0.18(2) -0.089(18) -0.004(11) 0.012(12)
C6 0.073(9) 0.105(12) 0.117(12) -0.034(10) 0.006(9) -0.013(9)
C7 0.068(8) 0.066(8) 0.109(10) -0.008(7) 0.008(8) -0.026(7)
C8 0.060(7) 0.058(7) 0.094(9) -0.012(6) -0.005(6) 0.008(6)
C9 0.047(7) 0.081(9) 0.098(10) -0.015(8) 0.004(7) -0.007(6)
C10 0.114(13) 0.105(12) 0.078(9) -0.010(9) -0.001(10) -0.029(11)
C11 0.154(19) 0.145(18) 0.076(11) 0.017(11) -0.012(11) -0.029(16)
C12 0.124(15) 0.157(19) 0.075(11) -0.030(12) 0.010(10) -0.059(14)
C13 0.090(12) 0.104(13) 0.142(18) -0.036(13) 0.016(12) -0.018(10)
C14 0.097(11) 0.080(9) 0.087(10) -0.022(8) -0.005(8) -0.009(9)
C15 0.070(8) 0.056(7) 0.090(8) -0.005(6) 0.009(7) -0.002(6)
C16 0.061(7) 0.063(7) 0.084(8) -0.006(6) 0.004(6) 0.005(6)
Cu1 0.0581(10) 0.0576(10) 0.0889(12) -0.0022(9) 0.0002(8) -0.0024(9)
N1 0.062(6) 0.062(6) 0.083(7) -0.002(5) 0.000(5) -0.012(5)
N2 0.062(5) 0.059(6) 0.082(6) 0.001(5) -0.013(5) -0.001(5)
O1 0.054(4) 0.066(5) 0.092(6) -0.006(4) -0.005(4) 0.002(4)
O2 0.071(5) 0.052(4) 0.092(6) 0.000(4) -0.001(5) 0.002(4)
C1A 0.124(14) 0.081(10) 0.081(10) 0.015(8) 0.013(9) 0.026(10)
C2A 0.093(12) 0.153(18) 0.107(12) 0.028(12) 0.010(10) 0.072(13)
C3A 0.15(2) 0.16(2) 0.137(18) 0.047(16) 0.033(16) 0.108(19)
C4A 0.16(2) 0.088(11) 0.101(14) 0.001(9) 0.024(13) 0.031(12)
C5A 0.135(18) 0.117(15) 0.098(12) -0.006(11) 0.011(13) -0.008(13)
C6A 0.131(15) 0.103(12) 0.085(11) 0.005(9) 0.012(11) 0.004(12)
C7A 0.137(15) 0.079(10) 0.090(10) 0.006(8) 0.018(10) 0.009(10)
C8A 0.147(16) 0.059(8) 0.089(10) 0.005(7) 0.021(11) 0.009(10)
C9A 0.109(12) 0.075(9) 0.080(9) 0.001(8) 0.013(9) 0.022(9)
C10A 0.096(11) 0.106(13) 0.115(13) -0.008(11) -0.010(10) 0.018(10)
C11A 0.087(11) 0.091(11) 0.142(16) -0.027(11) 0.007(11) -0.007(9)
C12A 0.102(12) 0.073(9) 0.118(13) -0.009(9) 0.009(10) 0.021(9)
C13A 0.100(12) 0.100(12) 0.108(13) 0.025(10) 0.013(10) 0.039(10)
C14A 0.090(10) 0.083(10) 0.105(11) 0.013(8) 0.013(9) 0.032(9)
C15A 0.082(9) 0.068(8) 0.109(11) -0.008(8) 0.025(8) -0.008(7)
C16A 0.080(9) 0.056(7) 0.096(10) 0.007(7) 0.006(7) 0.015(7)
Cu2 0.124(2) 0.0699(13) 0.0970(16) 0.0042(11) 0.0183(13) 0.0214(14)
N1A 0.124(11) 0.067(7) 0.095(8) 0.009(6) 0.033(7) 0.018(7)
N2A 0.135(13) 0.079(8) 0.107(10) 0.007(7) 0.011(9) -0.001(9)
O1A 0.092(7) 0.076(6) 0.110(8) -0.005(6) 0.006(6) -0.007(6)
O2A 0.085(6) 0.062(5) 0.100(7) 0.006(5) 0.021(5) 0.010(5)
Cl1 0.0638(17) 0.0594(16) 0.092(2) 0.0044(15) 0.0000(16) 0.0043(14)
O1S 0.083(6) 0.058(5) 0.102(7) 0.018(5) 0.017(5) 0.011(5)
O2S 0.163(12) 0.104(8) 0.083(7) 0.020(6) 0.010(7) 0.044(8)
O3S 0.081(6) 0.079(6) 0.125(8) 0.019(6) 0.003(6) 0.014(6)
O4S 0.101(8) 0.075(6) 0.147(10) 0.017(6) -0.024(7) -0.019(6)
Cl2 0.154(5) 0.097(3) 0.127(4) -0.011(3) 0.019(4) -0.023(3)
O5S 0.216(18) 0.155(13) 0.159(13) 0.021(11) 0.049(14) -0.013(13)
O6S 0.179(15) 0.101(10) 0.251(18) -0.025(11) 0.038(14) 0.013(11)
O7S 0.33(3) 0.25(2) 0.24(2) -0.029(18) -0.01(2) 0.11(2)
O8S 0.203(18) 0.166(15) 0.30(2) -0.044(15) 0.090(17) -0.077(15)
O9S 0.22(3) 0.64(8) 0.17(2) -0.13(3) -0.046(19) 0.13(4)

loop_
_atom_type_symbol
_atom_type_description
_atom_type_scat_dispersion_real
_atom_type_scat_dispersion_imag
_atom_type_scat_source
C C 0.0137 0.0067 'International Tables Vol C Tables 4.2.6.8 and 6.1.1.4'
H H 0.0000 0.0000 'International Tables Vol C Tables 4.2.6.8 and 6.1.1.4'
Cl Cl 0.3281 0.5435 'International Tables Vol C Tables 4.2.6.8 and 6.1.1.4'
Cu Cu -2.7974 3.6876 'International Tables Vol C Tables 4.2.6.8 and 6.1.1.4'
N N 0.0241 0.0134 'International Tables Vol C Tables 4.2.6.8 and 6.1.1.4'
O O 0.0389 0.0241 'International Tables Vol C Tables 4.2.6.8 and 6.1.1.4'

loop_
_geom_angle_atom_site_label_1
_geom_angle_atom_site_label_2
_geom_angle_atom_site_label_3
_geom_angle
_geom_angle_site_symmetry_1
_geom_angle_site_symmetry_3
_geom_angle_publ_flag
C2 C1 C6 120.0 . . ?
C2 C1 C7 121.5(9) . . ?
C6 C1 C7 118.4(9) . . ?
C1 C2 H2 120.0 . . ?
C1 C2 C3 120.0 . . ?
C3 C2 H2 120.0 . . ?
C2 C3 H3 120.0 . . ?
C2 C3 C4 120.0 . . ?
C4 C3 H3 120.0 . . ?
C3 C4 H4 120.0 . . ?
C5 C4 C3 120.0 . . ?
C5 C4 H4 120.0 . . ?
C4 C5 H5 120.0 . . ?
C6 C5 C4 120.0 . . ?
C6 C5 H5 120.0 . . ?
C1 C6 H6 120.0 . . ?
C5 C6 C1 120.0 . . ?
C5 C6 H6 120.0 . . ?
C1 C7 H7 108.3 . . ?
C8 C7 C1 113.9(11) . . ?
C8 C7 H7 108.3 . . ?
N1 C7 C1 113.9(13) . . ?
N1 C7 H7 108.3 . . ?
N1 C7 C8 103.8(12) . . ?
C7 C8 H8A 109.6 . . ?
C7 C8 H8B 109.6 . . ?
H8A C8 H8B 108.1 . . ?
O1 C8 C7 110.2(11) . . ?
O1 C8 H8A 109.6 . . ?
O1 C8 H8B 109.6 . . ?
C10 C9 C14 116.2(13) . . ?
C10 C9 C15 121.1(13) . . ?
C14 C9 C15 122.6(14) . . ?
C9 C10 H10 118.4 . . ?
C11 C10 C9 123.1(17) . . ?
C11 C10 H10 118.4 . . ?
C10 C11 H11 120.6 . . ?
C10 C11 C12 119(2) . . ?
C12 C11 H11 120.6 . . ?
C11 C12 H12 121.0 . . ?
C13 C12 C11 118.0(17) . . ?
C13 C12 H12 121.0 . . ?
C12 C13 H13 118.0 . . ?
C12 C13 C14 124.0(18) . . ?
C14 C13 H13 118.0 . . ?
C9 C14 H14 120.6 . . ?
C13 C14 C9 118.9(17) . . ?
C13 C14 H14 120.6 . . ?
C9 C15 H15 106.6 . . ?
C9 C15 C16 116.7(11) . . ?
C9 C15 N2 111.7(12) . . ?
C16 C15 H15 106.6 . . ?
N2 C15 H15 106.6 . . ?
N2 C15 C16 108.1(11) . . ?
C15 C16 H16A 110.3 . . ?
C15 C16 H16B 110.3 . . ?
H16A C16 H16B 108.5 . . ?
O2 C16 C15 107.2(10) . . ?
O2 C16 H16A 110.3 . . ?
O2 C16 H16B 110.3 . . ?
N1 Cu1 N2 96.3(4) . . ?
N1 Cu1 O1S 84.4(4) . . ?
N2 Cu1 O1S 81.1(4) . . ?
O1 Cu1 N1 85.4(4) . . ?
O1 Cu1 N2 170.6(4) . . ?
O1 Cu1 O1S 108.3(3) . . ?
O2 Cu1 N1 173.6(4) . . ?
O2 Cu1 N2 86.0(4) . . ?
O2 Cu1 O1 93.3(4) . . ?
O2 Cu1 O1S 90.1(3) . . ?
C7 N1 Cu1 107.9(9) . . ?
C7 N1 H1A 110.1 . . ?
C7 N1 H1B 110.1 . . ?
Cu1 N1 H1A 110.1 . . ?
Cu1 N1 H1B 110.1 . . ?
H1A N1 H1B 108.4 . . ?
C15 N2 Cu1 106.1(8) . . ?
C15 N2 H2A 110.5 . . ?
C15 N2 H2B 110.5 . . ?
Cu1 N2 H2A 110.5 . . ?
Cu1 N2 H2B 110.5 . . ?
H2A N2 H2B 108.7 . . ?
C8 O1 Cu1 107.7(7) . . ?
C8 O1 H1 109.5 . . ?
Cu1 O1 H1 97.6 . . ?
C16 O2 Cu1 110.1(7) . . ?
C2A C1A C6A 120.0 . . ?
C2A C1A C7A 121.3(11) . . ?
C6A C1A C7A 118.5(11) . . ?
C1A C2A H2AA 120.0 . . ?
C1A C2A C3A 120.0 . . ?
C3A C2A H2AA 120.0 . . ?
C2A C3A H3A 120.0 . . ?
C4A C3A C2A 120.0 . . ?
C4A C3A H3A 120.0 . . ?
C3A C4A H4A 120.0 . . ?
C5A C4A C3A 120.0 . . ?
C5A C4A H4A 120.0 . . ?
C4A C5A H5A 120.0 . . ?
C6A C5A C4A 120.0 . . ?
C6A C5A H5A 120.0 . . ?
C1A C6A H6A 120.0 . . ?
C5A C6A C1A 120.0 . . ?
C5A C6A H6A 120.0 . . ?
C1A C7A H7A 107.9 . . ?
C1A C7A C8A 112.3(14) . . ?
C8A C7A H7A 107.9 . . ?
N1A C7A C1A 115.2(16) . . ?
N1A C7A H7A 107.9 . . ?
N1A C7A C8A 105.3(13) . . ?
C7A C8A H8AA 125.7 . . ?
O1A C8A C7A 108.6(13) . . ?
O1A C8A H8AA 125.7 . . ?
C10A C9A C14A 119.8(15) . . ?
C10A C9A C15A 122.8(15) . . ?
C14A C9A C15A 117.4(15) . . ?
C9A C10A H10A 119.6 . . ?
C11A C10A C9A 120.7(18) . . ?
C11A C10A H10A 119.6 . . ?
C10A C11A H11A 119.2 . . ?
C10A C11A C12A 121.5(18) . . ?
C12A C11A H11A 119.2 . . ?
C11A C12A H12A 121.0 . . ?
C13A C12A C11A 117.9(16) . . ?
C13A C12A H12A 121.0 . . ?
C12A C13A H13A 119.2 . . ?
C12A C13A C14A 121.5(17) . . ?
C14A C13A H13A 119.2 . . ?
C9A C14A C13A 117.8(18) . . ?
C9A C14A H14A 121.1 . . ?
C13A C14A H14A 121.1 . . ?
C9A C15A H15A 107.4 . . ?
C9A C15A C16A 110.3(13) . . ?
C16A C15A H15A 107.4 . . ?
N2A C15A C9A 116.7(13) . . ?
N2A C15A H15A 107.4 . . ?
N2A C15A C16A 107.3(13) . . ?
C15A C16A H16C 110.5 . . ?
C15A C16A H16D 110.5 . . ?
H16C C16A H16D 108.7 . . ?
O2A C16A C15A 105.9(11) . . ?
O2A C16A H16C 110.5 . . ?
O2A C16A H16D 110.5 . . ?
N1A Cu2 N2A 98.3(6) . . ?
N1A Cu2 O3S 88.4(5) . . ?
N1A Cu2 O9S 96.9(8) . . ?
N2A Cu2 O3S 85.6(6) . . ?
N2A Cu2 O9S 82.9(11) . . ?
O1A Cu2 N1A 84.9(5) . . ?
O1A Cu2 N2A 175.1(7) . . ?
O1A Cu2 O2A 91.6(5) . . ?
O1A Cu2 O3S 98.3(4) . . ?
O1A Cu2 O9S 93.0(10) . . ?
O2A Cu2 N1A 173.5(5) . . ?
O2A Cu2 N2A 85.6(5) . . ?
O2A Cu2 O3S 86.8(4) . . ?
O2A Cu2 O9S 88.7(8) . . ?
O3S Cu2 O9S 167.9(8) . . ?
C7A N1A Cu2 108.3(11) . . ?
C7A N1A H1AA 110.0 . . ?
C7A N1A H1AB 110.0 . . ?
Cu2 N1A H1AA 110.0 . . ?
Cu2 N1A H1AB 110.0 . . ?
H1AA N1A H1AB 108.4 . . ?
C15A N2A Cu2 109.7(10) . . ?
C15A N2A H2AB 109.7 . . ?
C15A N2A H2AC 109.7 . . ?
Cu2 N2A H2AB 109.7 . . ?
Cu2 N2A H2AC 109.7 . . ?
H2AB N2A H2AC 108.2 . . ?
C8A O1A Cu2 113.8(10) . . ?
C16A O2A Cu2 111.3(8) . . ?
C16A O2A H2AD 107(3) . . ?
Cu2 O2A H2AD 139(3) . . ?
O2S Cl1 O1S 107.8(6) . . ?
O2S Cl1 O3S 109.6(7) . . ?
O3S Cl1 O1S 110.5(6) . . ?
O4S Cl1 O1S 108.3(7) . . ?
O4S Cl1 O2S 110.6(9) . . ?
O4S Cl1 O3S 110.0(7) . . ?
Cl1 O1S Cu1 127.6(6) . . ?
Cl1 O3S Cu2 139.8(7) . . ?
O5S Cl2 O6S 113.1(12) . . ?
O5S Cl2 O7S 99.2(16) . . ?
O6S Cl2 O7S 99.5(15) . . ?
O8S Cl2 O5S 119.9(14) . . ?
O8S Cl2 O6S 118.6(14) . . ?
O8S Cl2 O7S 100.5(17) . . ?
Cu2 O9S H9SA 127.7 . . ?
Cu2 O9S H9SB 127.8 . . ?
H9SA O9S H9SB 104.5 . . ?

loop_
_geom_bond_atom_site_label_1
_geom_bond_atom_site_label_2
_geom_bond_distance
_geom_bond_site_symmetry_2
_geom_bond_publ_flag
C1 C2 1.3900 . ?
C1 C6 1.3900 . ?
C1 C7 1.499(16) . ?
C2 H2 0.9500 . ?
C2 C3 1.3900 . ?
C3 H3 0.9500 . ?
C3 C4 1.3900 . ?
C4 H4 0.9500 . ?
C4 C5 1.3900 . ?
C5 H5 0.9500 . ?
C5 C6 1.3900 . ?
C6 H6 0.9500 . ?
C7 H7 1.0000 . ?
C7 C8 1.49(2) . ?
C7 N1 1.480(19) . ?
C8 H8A 0.9900 . ?
C8 H8B 0.9900 . ?
C8 O1 1.450(15) . ?
C9 C10 1.41(2) . ?
C9 C14 1.43(2) . ?
C9 C15 1.48(2) . ?
C10 H10 0.9500 . ?
C10 C11 1.35(3) . ?
C11 H11 0.9500 . ?
C11 C12 1.45(3) . ?
C12 H12 0.9500 . ?
C12 C13 1.31(3) . ?
C13 H13 0.9500 . ?
C13 C14 1.40(3) . ?
C14 H14 0.9500 . ?
C15 H15 1.0000 . ?
C15 C16 1.51(2) . ?
C15 N2 1.498(17) . ?
C16 H16A 0.9900 . ?
C16 H16B 0.9900 . ?
C16 O2 1.414(16) . ?
Cu1 N1 1.987(11) . ?
Cu1 N2 2.007(10) . ?
Cu1 O1 1.954(9) . ?
Cu1 O2 1.935(8) . ?
Cu1 O1S 2.770(10) . ?
N1 H1A 0.9100 . ?
N1 H1B 0.9100 . ?
N2 H2A 0.9100 . ?
N2 H2B 0.9100 . ?
O1 H1 0.8400 . ?
C1A C2A 1.3900 . ?
C1A C6A 1.3900 . ?
C1A C7A 1.50(2) . ?
C2A H2AA 0.9500 . ?
C2A C3A 1.3900 . ?
C3A H3A 0.9500 . ?
C3A C4A 1.3900 . ?
C4A H4A 0.9500 . ?
C4A C5A 1.3900 . ?
C5A H5A 0.9500 . ?
C5A C6A 1.3900 . ?
C6A H6A 0.9500 . ?
C7A H7A 1.0000 . ?
C7A C8A 1.56(2) . ?
C7A N1A 1.47(2) . ?
C8A H8AA 0.9500 . ?
C8A O1A 1.38(2) . ?
C9A C10A 1.37(2) . ?
C9A C14A 1.38(2) . ?
C9A C15A 1.53(2) . ?
C10A H10A 0.9500 . ?
C10A C11A 1.34(3) . ?
C11A H11A 0.9500 . ?
C11A C12A 1.41(3) . ?
C12A H12A 0.9500 . ?
C12A C13A 1.32(3) . ?
C13A H13A 0.9500 . ?
C13A C14A 1.44(2) . ?
C14A H14A 0.9500 . ?
C15A H15A 1.0000 . ?
C15A C16A 1.59(2) . ?
C15A N2A 1.47(2) . ?
C16A H16C 0.9900 . ?
C16A H16D 0.9900 . ?
C16A O2A 1.460(16) . ?
Cu2 N1A 1.976(12) . ?
Cu2 N2A 1.986(14) . ?
Cu2 O1A 1.911(11) . ?
Cu2 O2A 1.967(9) . ?
Cu2 O3S 2.597(11) . ?
Cu2 O9S 2.71(3) . ?
N1A H1AA 0.9100 . ?
N1A H1AB 0.9100 . ?
N2A H2AB 0.9100 . ?
N2A H2AC 0.9100 . ?
O2A H2AD 0.877(14) . ?
Cl1 O1S 1.451(9) . ?
Cl1 O2S 1.429(11) . ?
Cl1 O3S 1.444(10) . ?
Cl1 O4S 1.426(10) . ?
Cl2 O5S 1.318(15) . ?
Cl2 O6S 1.351(14) . ?
Cl2 O7S 1.38(2) . ?
Cl2 O8S 1.285(16) . ?
O9S H9SA 0.8704 . ?
O9S H9SB 0.8699 . ?

loop_
_geom_hbond_atom_site_label_D
_geom_hbond_atom_site_label_H
_geom_hbond_atom_site_label_A
_geom_hbond_distance_DH
_geom_hbond_distance_HA
_geom_hbond_distance_DA
_geom_hbond_angle_DHA
_geom_hbond_site_symmetry_A
_geom_hbond_publ_flag
N1 H1A O4S 0.91 2.19 3.015(15) 150.8 4_566 yes
N1 H1B O2 0.91 1.98 2.880(14) 169.6 4_466 yes
N2 H2A O1 0.91 2.03 2.925(13) 166.5 4_466 yes
N2 H2A O1S 0.91 2.72 3.158(14) 110.6 . yes
O1 H1 O1A 0.84 1.73 2.429(14) 139.0 . yes
N1A H1AA O6S 0.91 2.31 3.02(3) 135.1 . yes
N2A H2AB O9S 0.91 2.72 3.16(4) 110.6 . yes
N2A H2AC O5S 0.91 2.26 3.16(3) 176.0 . yes
O2A H2AD O2 0.877(14) 2.05(15) 2.445(13) 106(12) . yes
O9S H9SB O6S 0.87 2.38 3.15(4) 148.7 1_655 yes

loop_
_geom_torsion_atom_site_label_1
_geom_torsion_atom_site_label_2
_geom_torsion_atom_site_label_3
_geom_torsion_atom_site_label_4
_geom_torsion
_geom_torsion_site_symmetry_1
_geom_torsion_site_symmetry_2
_geom_torsion_site_symmetry_3
_geom_torsion_site_symmetry_4
_geom_torsion_publ_flag
C1 C2 C3 C4 0.0 . . . . ?
C1 C7 C8 O1 -179.0(11) . . . . ?
C1 C7 N1 Cu1 167.3(8) . . . . ?
C2 C1 C6 C5 0.0 . . . . ?
C2 C1 C7 C8 69.4(16) . . . . ?
C2 C1 C7 N1 -49.4(14) . . . . ?
C2 C3 C4 C5 0.0 . . . . ?
C3 C4 C5 C6 0.0 . . . . ?
C4 C5 C6 C1 0.0 . . . . ?
C6 C1 C2 C3 0.0 . . . . ?
C6 C1 C7 C8 -113.8(12) . . . . ?
C6 C1 C7 N1 127.4(10) . . . . ?
C7 C1 C2 C3 176.7(12) . . . . ?
C7 C1 C6 C5 -176.8(12) . . . . ?
C7 C8 O1 Cu1 39.4(14) . . . . ?
C8 C7 N1 Cu1 42.8(11) . . . . ?
C9 C10 C11 C12 -8(3) . . . . ?
C9 C15 C16 O2 -179.0(11) . . . . ?
C9 C15 N2 Cu1 164.8(9) . . . . ?
C10 C9 C14 C13 1(2) . . . . ?
C10 C9 C15 C16 179.3(14) . . . . ?
C10 C9 C15 N2 54.2(18) . . . . ?
C10 C11 C12 C13 12(3) . . . . ?
C11 C12 C13 C14 -10(3) . . . . ?
C12 C13 C14 C9 4(3) . . . . ?
C14 C9 C10 C11 2(3) . . . . ?
C14 C9 C15 C16 2(2) . . . . ?
C14 C9 C15 N2 -123.2(14) . . . . ?
C15 C9 C10 C11 -175.7(19) . . . . ?
C15 C9 C14 C13 178.4(15) . . . . ?
C15 C16 O2 Cu1 43.2(11) . . . . ?
C16 C15 N2 Cu1 35.1(12) . . . . ?
N1 C7 C8 O1 -54.6(14) . . . . ?
N2 C15 C16 O2 -52.1(14) . . . . ?
C1A C2A C3A C4A 0.0 . . . . ?
C1A C7A C8A O1A -173.2(15) . . . . ?
C1A C7A N1A Cu2 163.6(11) . . . . ?
C2A C1A C6A C5A 0.0 . . . . ?
C2A C1A C7A C8A 71.1(18) . . . . ?
C2A C1A C7A N1A -49.5(18) . . . . ?
C2A C3A C4A C5A 0.0 . . . . ?
C3A C4A C5A C6A 0.0 . . . . ?
C4A C5A C6A C1A 0.0 . . . . ?
C6A C1A C2A C3A 0.0 . . . . ?
C6A C1A C7A C8A -104.6(15) . . . . ?
C6A C1A C7A N1A 134.8(13) . . . . ?
C7A C1A C2A C3A -175.6(13) . . . . ?
C7A C1A C6A C5A 175.7(12) . . . . ?
C7A C8A O1A Cu2 32.9(18) . . . . ?
C8A C7A N1A Cu2 39.2(18) . . . . ?
C9A C10A C11A C12A 8(3) . . . . ?
C9A C15A C16A O2A -176.8(12) . . . . ?
C9A C15A N2A Cu2 161.7(12) . . . . ?
C10A C9A C14A C13A -5(3) . . . . ?
C10A C9A C15A C16A -106(2) . . . . ?
C10A C9A C15A N2A 131.6(19) . . . . ?
C10A C11A C12A C13A -9(3) . . . . ?
C11A C12A C13A C14A 3(3) . . . . ?
C12A C13A C14A C9A 3(3) . . . . ?
C14A C9A C10A C11A -1(3) . . . . ?
C14A C9A C15A C16A 70.8(18) . . . . ?
C14A C9A C15A N2A -52(2) . . . . ?
C15A C9A C10A C11A 175.7(17) . . . . ?
C15A C9A C14A C13A 178.7(15) . . . . ?
C15A C16A O2A Cu2 37.3(13) . . . . ?
C16A C15A N2A Cu2 37.5(16) . . . . ?
N1A C7A C8A O1A -47(2) . . . . ?
N2A C15A C16A O2A -48.7(16) . . . . ?
O1S Cl1 O3S Cu2 89.0(10) . . . . ?
O2S Cl1 O1S Cu1 96.3(9) . . . . ?
O2S Cl1 O3S Cu2 -29.7(12) . . . . ?
O3S Cl1 O1S Cu1 -23.4(9) . . . . ?
O4S Cl1 O1S Cu1 -143.9(8) . . . . ?
O4S Cl1 O3S Cu2 -151.5(9) . . . . ?

loop_
_smtbx_masks_void_nr
_smtbx_masks_void_average_x
_smtbx_masks_void_average_y
_smtbx_masks_void_average_z
_smtbx_masks_void_volume
_smtbx_masks_void_count_electrons
_smtbx_masks_void_content
1 0.181 0.057 0.234 82.5 9.1 ?
2 -0.319 0.443 0.766 82.5 9.4 ?
3 -0.181 0.557 0.266 82.5 9.1 ?
4 0.319 0.943 0.734 82.5 8.8 ?
